data_7016725
loop_
_publ_author_name
'Huynh, Keith'
'Chun, Cindy P.'
'Lough, Alan J.'
'Manners, Ian'

_publ_section_title
;
 Donor-stabilised cations, phosphinamide anions, and unusual oxidative
 cyclisation products from halogenated phosphoranimines and
 phosphinimines with a bulky 2,4,6-tri-tert-butylphenyl substituent at
 nitrogen.
;
_journal_issue 40
_journal_name_full 'Dalton transactions (Cambridge, England : 2003)'
_journal_page_first 10576
_journal_page_last 10584
_journal_paper_doi 10.1039/c1dt10641d
_journal_volume 40
_journal_year 2011
_chemical_formula_moiety 'C25 H39 Cl2 N3 P, C F3 O3 S, C H2 Cl2'
_chemical_formula_sum 'C27 H41 Cl4 F3 N3 O3 P S'
_chemical_formula_weight 717.46
_chemical_name_systematic
;
?
;
_space_group_IT_number 2
_symmetry_cell_setting triclinic
_symmetry_space_group_name_Hall '-P 1'
_symmetry_space_group_name_H-M 'P -1'
_atom_sites_solution_hydrogens geom
_atom_sites_solution_primary direct
_atom_sites_solution_secondary difmap
_audit_creation_method SHELXL-97
_cell_angle_alpha 98.8000(16)
_cell_angle_beta 90.9900(18)
_cell_angle_gamma 112.4650(15)
_cell_formula_units_Z 2
_cell_length_a 8.7008(2)
_cell_length_b 10.6081(3)
_cell_length_c 20.7723(6)
_cell_measurement_reflns_used 19547
_cell_measurement_temperature 150(1)
_cell_measurement_theta_max 27.5
_cell_measurement_theta_min 2.6
_cell_volume 1744.88(8)
_computing_cell_refinement 'Denzo-SMN (Otwinowski & Minor, 1997)'
_computing_data_collection 'Collect (Nonius B.V., 1997-2002)'
_computing_data_reduction Denzo-SMN
_computing_molecular_graphics 'SHELXTL V6.1'
_computing_publication_material 'SHELXTL V6.1'
_computing_structure_refinement 'SHELXTL V6.1(Sheldrick, 2001)'
_computing_structure_solution 'SHELXTL V6.1(Sheldrick, 2001)'
_diffrn_ambient_temperature 150(2)
_diffrn_detector_area_resol_mean 9
_diffrn_measured_fraction_theta_full 0.990
_diffrn_measured_fraction_theta_max 0.990
_diffrn_measurement_device_type 'Bruker-Nonius KappaCCD'
_diffrn_measurement_method '\f scans and \w scans with \k offsets'
_diffrn_radiation_monochromator graphite
_diffrn_radiation_source 'fine-focus sealed tube'
_diffrn_radiation_type MoK\a
_diffrn_radiation_wavelength 0.71073
_diffrn_reflns_av_R_equivalents 0.0628
_diffrn_reflns_av_sigmaI/netI 0.0633
_diffrn_reflns_limit_h_max 11
_diffrn_reflns_limit_h_min -11
_diffrn_reflns_limit_k_max 13
_diffrn_reflns_limit_k_min -13
_diffrn_reflns_limit_l_max 26
_diffrn_reflns_limit_l_min -26
_diffrn_reflns_number 19547
_diffrn_reflns_theta_full 27.53
_diffrn_reflns_theta_max 27.53
_diffrn_reflns_theta_min 2.60
_diffrn_standards_number 0
_exptl_absorpt_coefficient_mu 0.493
_exptl_absorpt_correction_T_max 0.970
_exptl_absorpt_correction_T_min 0.703
_exptl_absorpt_correction_type multi-scan
_exptl_absorpt_process_details
;
multi-scan from symmetry-related measurements
Sortav (Blessing 1995)
;
_exptl_crystal_colour colourless
_exptl_crystal_density_diffrn 1.366
_exptl_crystal_density_method 'not measured'
_exptl_crystal_description plate
_exptl_crystal_F_000 748
_exptl_crystal_size_max 0.20
_exptl_crystal_size_mid 0.20
_exptl_crystal_size_min 0.10
_refine_diff_density_max 0.490
_refine_diff_density_min -0.458
_refine_diff_density_rms 0.069
_refine_ls_extinction_coef 0.0044(11)
_refine_ls_extinction_expression Fc^*^=kFc[1+0.001xFc^2^\l^3^/sin(2\q)]^-1/4^
_refine_ls_extinction_method SHELXL
_refine_ls_goodness_of_fit_ref 1.031
_refine_ls_hydrogen_treatment constr
_refine_ls_matrix_type full
_refine_ls_number_parameters 391
_refine_ls_number_reflns 7963
_refine_ls_number_restraints 0
_refine_ls_restrained_S_all 1.031
_refine_ls_R_factor_all 0.0808
_refine_ls_R_factor_gt 0.0492
_refine_ls_shift/su_max 0.000
_refine_ls_shift/su_mean 0.000
_refine_ls_structure_factor_coef Fsqd
_refine_ls_weighting_details 'calc w=1/[\s^2^(Fo^2^)+(0.0583P)^2^+1.0015P] where P=(Fo^2^+2Fc^2^)/3'
_refine_ls_weighting_scheme calc
_refine_ls_wR_factor_gt 0.1194
_refine_ls_wR_factor_ref 0.1391
_reflns_number_gt 5618
_reflns_number_total 7963
_reflns_threshold_expression I>2\s(I)
_cod_data_source_file c1dt10641d.txt
_cod_data_source_block k0472
_cod_depositor_comments
;
The following automatic conversions were performed:

'_symmetry_cell_setting' value 'Triclinic' changed to 'triclinic'
according to /home/saulius/struct/CIF-dictionaries/cif_core.dic
dictionary named 'cif_core.dic' version 2.4.1 from 2010-06-29.

Automatic conversion script
Id: cif_fix_values 1715 2011-07-08 13:25:40Z adriana 
;
_cod_database_code 7016725

loop_
_symmetry_equiv_pos_as_xyz
'x, y, z'
'-x, -y, -z'

loop_
_atom_site_label
_atom_site_type_symbol
_atom_site_fract_x
_atom_site_fract_y
_atom_site_fract_z
_atom_site_U_iso_or_equiv
_atom_site_adp_type
_atom_site_occupancy
_atom_site_symmetry_multiplicity
_atom_site_calc_flag
_atom_site_refinement_flags
Cl1 Cl 0.25824(9) 0.48298(6) 0.22248(3) 0.04042(18) Uani 1 1 d .
Cl2 Cl 0.02224(7) 0.63639(7) 0.24835(3) 0.03867(18) Uani 1 1 d .
P1 P 0.26560(7) 0.67646(6) 0.24228(3) 0.02605(16) Uani 1 1 d .
N1 N 0.3401(2) 0.7204(2) 0.32352(10) 0.0263(4) Uani 1 1 d .
N2 N 0.5572(2) 0.8066(2) 0.51189(10) 0.0290(4) Uani 1 1 d .
N3 N 0.3566(2) 0.7790(2) 0.20206(10) 0.0272(4) Uani 1 1 d .
C1 C 0.2639(3) 0.6400(3) 0.36935(13) 0.0306(5) Uani 1 1 d .
H1A H 0.1622 0.5621 0.3565 0.037 Uiso 1 1 calc R
C2 C 0.3291(3) 0.6684(3) 0.43121(13) 0.0312(5) Uani 1 1 d .
H2A H 0.2724 0.6112 0.4614 0.037 Uiso 1 1 calc R
C3 C 0.4836(3) 0.7845(2) 0.45273(12) 0.0257(5) Uani 1 1 d .
C4 C 0.5541(3) 0.8711(2) 0.40549(12) 0.0280(5) Uani 1 1 d .
H4A H 0.6506 0.9538 0.4180 0.034 Uiso 1 1 calc R
C5 C 0.4846(3) 0.8362(2) 0.34337(12) 0.0265(5) Uani 1 1 d .
H5A H 0.5367 0.8931 0.3124 0.032 Uiso 1 1 calc R
C6 C 0.4919(3) 0.7079(3) 0.55713(13) 0.0364(6) Uani 1 1 d .
H6A H 0.4585 0.6132 0.5332 0.055 Uiso 1 1 calc R
H6B H 0.3949 0.7193 0.5763 0.055 Uiso 1 1 calc R
H6C H 0.5787 0.7256 0.5920 0.055 Uiso 1 1 calc R
C7 C 0.7111(3) 0.9278(3) 0.53598(13) 0.0336(6) Uani 1 1 d .
H7A H 0.7004 1.0113 0.5256 0.050 Uiso 0.50 1 calc PR
H7B H 0.8057 0.9159 0.5150 0.050 Uiso 0.50 1 calc PR
H7C H 0.7296 0.9370 0.5834 0.050 Uiso 0.50 1 calc PR
H7D H 0.7901 0.8982 0.5571 0.050 Uiso 0.50 1 calc PR
H7E H 0.6848 0.9936 0.5677 0.050 Uiso 0.50 1 calc PR
H7F H 0.7609 0.9725 0.4992 0.050 Uiso 0.50 1 calc PR
C8 C 0.4624(3) 0.8798(2) 0.16785(11) 0.0237(5) Uani 1 1 d .
C9 C 0.4476(3) 1.0088(2) 0.17289(11) 0.0256(5) Uani 1 1 d .
C10 C 0.5619(3) 1.1094(2) 0.14217(12) 0.0289(5) Uani 1 1 d .
H10A H 0.5554 1.1976 0.1465 0.035 Uiso 1 1 calc R
C11 C 0.6842(3) 1.0873(2) 0.10576(11) 0.0277(5) Uani 1 1 d .
C12 C 0.6896(3) 0.9572(2) 0.09980(11) 0.0275(5) Uani 1 1 d .
H12A H 0.7710 0.9394 0.0743 0.033 Uiso 1 1 calc R
C13 C 0.5819(3) 0.8508(2) 0.12928(11) 0.0250(5) Uani 1 1 d .
C14 C 0.3080(3) 1.0429(3) 0.20707(13) 0.0305(5) Uani 1 1 d .
C15 C 0.3083(3) 1.0327(3) 0.28015(13) 0.0353(6) Uani 1 1 d .
H15A H 0.4206 1.0870 0.3016 0.053 Uiso 1 1 calc R
H15B H 0.2752 0.9356 0.2850 0.053 Uiso 1 1 calc R
H15C H 0.2292 1.0689 0.3004 0.053 Uiso 1 1 calc R
C16 C 0.1374(3) 0.9459(3) 0.17135(14) 0.0379(6) Uani 1 1 d .
H16A H 0.1232 0.8493 0.1703 0.057 Uiso 1 1 calc R
H16B H 0.1323 0.9633 0.1265 0.057 Uiso 1 1 calc R
H16C H 0.0483 0.9632 0.1945 0.057 Uiso 1 1 calc R
C17 C 0.3245(4) 1.1919(3) 0.20434(17) 0.0459(7) Uani 1 1 d .
H17A H 0.4303 1.2578 0.2277 0.069 Uiso 1 1 calc R
H17B H 0.2316 1.2079 0.2249 0.069 Uiso 1 1 calc R
H17C H 0.3221 1.2047 0.1587 0.069 Uiso 1 1 calc R
C18 C 0.8041(3) 1.1976(3) 0.07068(12) 0.0328(6) Uani 1 1 d .
C19 C 0.8041(5) 1.3408(4) 0.0939(2) 0.0788(13) Uani 1 1 d .
H19A H 0.8316 1.3664 0.1413 0.118 Uiso 1 1 calc R
H19B H 0.6933 1.3398 0.0833 0.118 Uiso 1 1 calc R
H19C H 0.8873 1.4084 0.0720 0.118 Uiso 1 1 calc R
C20 C 0.7543(5) 1.1567(4) -0.00224(16) 0.0790(14) Uani 1 1 d .
H20A H 0.6431 1.1563 -0.0110 0.119 Uiso 1 1 calc R
H20B H 0.7526 1.0640 -0.0175 0.119 Uiso 1 1 calc R
H20C H 0.8352 1.2234 -0.0253 0.119 Uiso 1 1 calc R
C21 C 0.9825(4) 1.2082(4) 0.0828(2) 0.0677(11) Uani 1 1 d .
H21A H 1.0114 1.2234 0.1300 0.102 Uiso 1 1 calc R
H21B H 1.0595 1.2858 0.0643 0.102 Uiso 1 1 calc R
H21C H 0.9911 1.1220 0.0621 0.102 Uiso 1 1 calc R
C22 C 0.5964(3) 0.7085(3) 0.11823(12) 0.0304(5) Uani 1 1 d .
C23 C 0.7285(4) 0.7035(3) 0.07047(15) 0.0426(7) Uani 1 1 d .
H23A H 0.8378 0.7743 0.0882 0.064 Uiso 1 1 calc R
H23B H 0.6980 0.7212 0.0281 0.064 Uiso 1 1 calc R
H23C H 0.7338 0.6119 0.0648 0.064 Uiso 1 1 calc R
C24 C 0.6539(3) 0.6800(3) 0.18281(13) 0.0348(6) Uani 1 1 d .
H24A H 0.5769 0.6863 0.2158 0.052 Uiso 1 1 calc R
H24B H 0.7664 0.7486 0.1978 0.052 Uiso 1 1 calc R
H24C H 0.6552 0.5869 0.1760 0.052 Uiso 1 1 calc R
C25 C 0.4303(3) 0.5947(3) 0.08597(13) 0.0360(6) Uani 1 1 d .
H25A H 0.3376 0.6034 0.1098 0.054 Uiso 1 1 calc R
H25B H 0.4326 0.5034 0.0871 0.054 Uiso 1 1 calc R
H25C H 0.4151 0.6049 0.0405 0.054 Uiso 1 1 calc R
Cl3 Cl 0.93039(10) 0.81650(8) 0.39254(4) 0.0564(2) Uani 1 1 d .
Cl4 Cl 0.65055(10) 0.55466(8) 0.34775(4) 0.0543(2) Uani 1 1 d .
C27 C 0.8160(4) 0.6489(3) 0.40842(16) 0.0473(7) Uani 1 1 d .
H27A H 0.7704 0.6558 0.4516 0.057 Uiso 1 1 calc R
H27B H 0.8912 0.5990 0.4101 0.057 Uiso 1 1 calc R
S1 S -0.03814(8) 0.28027(7) 0.41322(4) 0.03879(19) Uani 1 1 d .
F1 F -0.0126(3) 0.2621(2) 0.28706(11) 0.0855(7) Uani 1 1 d .
F2 F -0.0898(4) 0.0674(2) 0.32059(13) 0.0950(8) Uani 1 1 d .
F3 F -0.2620(2) 0.1641(3) 0.31432(10) 0.0777(7) Uani 1 1 d .
O1 O 0.1312(3) 0.2955(3) 0.42242(16) 0.0763(8) Uani 1 1 d .
O2 O -0.0584(3) 0.4074(2) 0.41236(12) 0.0506(5) Uani 1 1 d .
O3 O -0.1553(3) 0.1884(2) 0.45018(11) 0.0550(6) Uani 1 1 d .
C26 C -0.1041(4) 0.1904(3) 0.32947(17) 0.0512(8) Uani 1 1 d .

loop_
_atom_site_aniso_label
_atom_site_aniso_U_11
_atom_site_aniso_U_22
_atom_site_aniso_U_33
_atom_site_aniso_U_23
_atom_site_aniso_U_13
_atom_site_aniso_U_12
Cl1 0.0539(4) 0.0211(3) 0.0451(4) 0.0076(3) 0.0123(3) 0.0123(3)
Cl2 0.0264(3) 0.0431(4) 0.0434(4) 0.0119(3) 0.0025(3) 0.0086(3)
P1 0.0268(3) 0.0218(3) 0.0285(3) 0.0059(2) 0.0030(2) 0.0078(2)
N1 0.0258(10) 0.0231(10) 0.0288(10) 0.0097(8) 0.0034(8) 0.0062(8)
N2 0.0276(10) 0.0303(11) 0.0297(11) 0.0117(9) 0.0060(8) 0.0092(9)
N3 0.0314(10) 0.0239(10) 0.0287(11) 0.0083(8) 0.0062(8) 0.0120(9)
C1 0.0261(12) 0.0259(12) 0.0376(14) 0.0127(10) 0.0061(10) 0.0047(10)
C2 0.0280(12) 0.0295(13) 0.0349(14) 0.0153(11) 0.0083(10) 0.0061(10)
C3 0.0274(11) 0.0244(12) 0.0286(12) 0.0081(9) 0.0064(10) 0.0122(10)
C4 0.0279(12) 0.0226(12) 0.0330(13) 0.0075(10) 0.0037(10) 0.0084(10)
C5 0.0269(11) 0.0210(11) 0.0314(13) 0.0107(9) 0.0053(10) 0.0065(9)
C6 0.0369(14) 0.0397(15) 0.0330(14) 0.0174(12) 0.0064(11) 0.0111(12)
C7 0.0348(13) 0.0299(13) 0.0327(14) 0.0069(11) 0.0014(11) 0.0082(11)
C8 0.0258(11) 0.0229(11) 0.0212(11) 0.0047(9) -0.0006(9) 0.0080(9)
C9 0.0301(12) 0.0244(12) 0.0240(11) 0.0031(9) 0.0001(9) 0.0130(10)
C10 0.0345(13) 0.0223(12) 0.0298(13) 0.0057(10) -0.0010(10) 0.0107(10)
C11 0.0286(12) 0.0283(13) 0.0240(12) 0.0060(10) 0.0000(9) 0.0084(10)
C12 0.0301(12) 0.0283(13) 0.0231(12) 0.0045(10) 0.0042(9) 0.0104(10)
C13 0.0293(12) 0.0259(12) 0.0205(11) 0.0028(9) -0.0004(9) 0.0122(10)
C14 0.0335(13) 0.0260(13) 0.0373(14) 0.0080(10) 0.0068(11) 0.0164(11)
C15 0.0404(14) 0.0348(14) 0.0349(14) 0.0020(11) 0.0069(11) 0.0208(12)
C16 0.0348(14) 0.0399(15) 0.0441(16) 0.0107(12) 0.0034(12) 0.0188(12)
C17 0.0502(17) 0.0362(16) 0.065(2) 0.0173(14) 0.0178(15) 0.0280(14)
C18 0.0368(13) 0.0296(13) 0.0301(13) 0.0108(10) 0.0024(11) 0.0089(11)
C19 0.097(3) 0.0328(18) 0.104(3) 0.0249(19) 0.054(3) 0.0152(19)
C20 0.087(3) 0.075(3) 0.0382(18) 0.0296(18) -0.0079(18) -0.016(2)
C21 0.0408(17) 0.060(2) 0.102(3) 0.045(2) 0.0161(18) 0.0078(16)
C22 0.0336(13) 0.0272(13) 0.0321(13) 0.0026(10) 0.0054(10) 0.0147(11)
C23 0.0489(16) 0.0334(15) 0.0480(17) 0.0026(13) 0.0169(13) 0.0198(13)
C24 0.0350(13) 0.0303(13) 0.0429(15) 0.0078(11) 0.0019(11) 0.0165(11)
C25 0.0442(15) 0.0258(13) 0.0332(14) 0.0000(11) 0.0013(11) 0.0103(11)
Cl3 0.0485(4) 0.0439(4) 0.0705(6) 0.0058(4) 0.0063(4) 0.0126(3)
Cl4 0.0502(4) 0.0419(4) 0.0677(5) 0.0170(4) 0.0032(4) 0.0118(3)
C27 0.0549(18) 0.0450(17) 0.0515(18) 0.0155(14) 0.0067(14) 0.0271(15)
S1 0.0305(3) 0.0289(3) 0.0593(5) 0.0194(3) 0.0049(3) 0.0096(3)
F1 0.0895(16) 0.0799(16) 0.0701(15) 0.0297(12) 0.0441(12) 0.0065(13)
F2 0.124(2) 0.0482(13) 0.111(2) 0.0030(13) 0.0502(17) 0.0333(14)
F3 0.0491(11) 0.1003(18) 0.0603(13) 0.0038(12) -0.0032(10) 0.0077(11)
O1 0.0410(13) 0.0784(18) 0.120(2) 0.0323(17) -0.0023(14) 0.0298(13)
O2 0.0464(11) 0.0291(11) 0.0782(16) 0.0166(10) 0.0093(11) 0.0139(9)
O3 0.0664(14) 0.0361(12) 0.0516(13) 0.0201(10) 0.0125(11) 0.0029(10)
C26 0.0492(18) 0.0423(18) 0.059(2) 0.0170(15) 0.0242(15) 0.0107(14)

loop_
_atom_type_symbol
_atom_type_description
_atom_type_scat_dispersion_real
_atom_type_scat_dispersion_imag
_atom_type_scat_source
C C 0.0033 0.0016 'International Tables Vol C Tables 4.2.6.8 and 6.1.1.4'
H H 0.0000 0.0000 'International Tables Vol C Tables 4.2.6.8 and 6.1.1.4'
Cl Cl 0.1484 0.1585 'International Tables Vol C Tables 4.2.6.8 and 6.1.1.4'
F F 0.0171 0.0103 'International Tables Vol C Tables 4.2.6.8 and 6.1.1.4'
N N 0.0061 0.0033 'International Tables Vol C Tables 4.2.6.8 and 6.1.1.4'
O O 0.0106 0.0060 'International Tables Vol C Tables 4.2.6.8 and 6.1.1.4'
P P 0.1023 0.0942 'International Tables Vol C Tables 4.2.6.8 and 6.1.1.4'
S S 0.1246 0.1234 'International Tables Vol C Tables 4.2.6.8 and 6.1.1.4'

loop_
_geom_angle_atom_site_label_1
_geom_angle_atom_site_label_2
_geom_angle_atom_site_label_3
_geom_angle
N3 P1 N1 114.16(11)
N3 P1 Cl2 117.20(8)
N1 P1 Cl2 101.94(7)
N3 P1 Cl1 120.21(9)
N1 P1 Cl1 100.08(7)
Cl2 P1 Cl1 100.27(4)
C5 N1 C1 118.4(2)
C5 N1 P1 119.34(16)
C1 N1 P1 122.16(17)
C3 N2 C7 122.6(2)
C3 N2 C6 121.5(2)
C7 N2 C6 115.9(2)
C8 N3 P1 172.95(18)
C2 C1 N1 122.0(2)
C1 C2 C3 121.0(2)
N2 C3 C4 122.5(2)
N2 C3 C2 121.6(2)
C4 C3 C2 115.8(2)
C5 C4 C3 120.6(2)
C4 C5 N1 122.0(2)
C9 C8 N3 119.1(2)
C9 C8 C13 120.9(2)
N3 C8 C13 120.0(2)
C10 C9 C8 117.5(2)
C10 C9 C14 118.2(2)
C8 C9 C14 124.2(2)
C11 C10 C9 123.5(2)
C12 C11 C10 117.0(2)
C12 C11 C18 120.5(2)
C10 C11 C18 122.5(2)
C11 C12 C13 123.5(2)
C12 C13 C8 117.4(2)
C12 C13 C22 119.3(2)
C8 C13 C22 123.3(2)
C15 C14 C16 110.1(2)
C15 C14 C17 105.3(2)
C16 C14 C17 106.5(2)
C15 C14 C9 113.36(19)
C16 C14 C9 109.2(2)
C17 C14 C9 112.2(2)
C20 C18 C19 109.0(3)
C20 C18 C21 108.7(3)
C19 C18 C21 107.3(3)
C20 C18 C11 109.0(2)
C19 C18 C11 112.6(2)
C21 C18 C11 110.2(2)
C24 C22 C23 105.9(2)
C24 C22 C25 113.3(2)
C23 C22 C25 105.4(2)
C24 C22 C13 110.0(2)
C23 C22 C13 112.0(2)
C25 C22 C13 110.06(19)
Cl3 C27 Cl4 111.37(16)
O1 S1 O2 114.12(15)
O1 S1 O3 116.22(16)
O2 S1 O3 114.35(14)
O1 S1 C26 104.33(17)
O2 S1 C26 102.73(15)
O3 S1 C26 102.73(14)
F3 C26 F1 108.8(3)
F3 C26 F2 106.3(3)
F1 C26 F2 107.0(3)
F3 C26 S1 111.5(2)
F1 C26 S1 111.8(2)
F2 C26 S1 111.2(2)

loop_
_geom_bond_atom_site_label_1
_geom_bond_atom_site_label_2
_geom_bond_distance
Cl1 P1 2.0065(9)
Cl2 P1 2.0044(9)
P1 N3 1.467(2)
P1 N1 1.725(2)
N1 C5 1.381(3)
N1 C1 1.383(3)
N2 C3 1.321(3)
N2 C7 1.470(3)
N2 C6 1.472(3)
N3 C8 1.414(3)
C1 C2 1.337(4)
C2 C3 1.439(3)
C3 C4 1.431(3)
C4 C5 1.350(3)
C8 C9 1.410(3)
C8 C13 1.420(3)
C9 C10 1.398(3)
C9 C14 1.548(3)
C10 C11 1.387(4)
C11 C12 1.385(3)
C11 C18 1.531(3)
C12 C13 1.396(3)
C13 C22 1.545(3)
C14 C15 1.538(4)
C14 C16 1.541(4)
C14 C17 1.541(3)
C18 C20 1.518(4)
C18 C19 1.521(4)
C18 C21 1.527(4)
C22 C24 1.536(4)
C22 C23 1.542(4)
C22 C25 1.543(3)
Cl3 C27 1.760(3)
Cl4 C27 1.764(3)
S1 O1 1.426(2)
S1 O2 1.428(2)
S1 O3 1.440(2)
S1 C26 1.818(4)
F1 C26 1.325(4)
F2 C26 1.342(4)
F3 C26 1.315(4)
